data_2213689
loop_
_publ_author_name
'Sheng-Jiao Yan'
'Yu-Yun Yan'
'Yan-Mei Li'
'Ming-Jin Xie'
'Jun Lin'

_publ_section_title
;
 1-(2-Chloro-3,5-difluorophenyl)-3-(2,6-dichlorobenzoyl)urea
;
_journal_coeditor_code BT2353
_journal_issue 6
_journal_name_full 'Acta Crystallographica Section E'
_journal_page_first o2944
_journal_page_last o2944
_journal_paper_doi 10.1107/S1600536807023069
_journal_volume 63
_journal_year 2007
_chemical_formula_iupac 'C14 H7 Cl3 F2 N2 O2'
_chemical_formula_moiety 'C14 H7 Cl3 F2 N2 O2'
_chemical_formula_sum 'C14 H7 Cl3 F2 N2 O2'
_chemical_formula_weight 379.57
_chemical_melting_point 505
_chemical_name_systematic
;
1-(2-Chloro-3,5-difluorophenyl)-3-(2,6-dichlorobenzoyl)urea
;
_space_group_IT_number 14
_symmetry_cell_setting monoclinic
_symmetry_space_group_name_Hall '-P 2ybc'
_symmetry_space_group_name_H-M 'P 1 21/c 1'
_atom_sites_solution_hydrogens geom
_atom_sites_solution_primary direct
_atom_sites_solution_secondary difmap
_audit_creation_method SHELXL-97
_cell_angle_alpha 90.00
_cell_angle_beta 109.1600(10)
_cell_angle_gamma 90.00
_cell_formula_units_Z 4
_cell_length_a 11.7027(13)
_cell_length_b 9.5225(11)
_cell_length_c 14.7144(16)
_cell_measurement_reflns_used 3462
_cell_measurement_temperature 293(2)
_cell_measurement_theta_max 27.29
_cell_measurement_theta_min 2.59
_cell_volume 1548.9(3)
_computing_cell_refinement SMART
_computing_data_collection 'SMART (Bruker, 1998)'
_computing_data_reduction 'SAINT (Bruker, 1998)'
_computing_molecular_graphics 'SHELXTL (Bruker, 1998)'
_computing_publication_material SHELXTL
_computing_structure_refinement 'SHELXL97 (Sheldrick, 1997)'
_computing_structure_solution 'SHELXS97 (Sheldrick, 1997)'
_diffrn_ambient_temperature 293(2)
_diffrn_measured_fraction_theta_full 0.993
_diffrn_measured_fraction_theta_max 0.993
_diffrn_measurement_device_type 'Bruker SMART CCD area-detector'
_diffrn_measurement_method 'phi and omega scans'
_diffrn_radiation_monochromator graphite
_diffrn_radiation_source 'fine-focus sealed tube'
_diffrn_radiation_type MoK\a
_diffrn_radiation_wavelength 0.71073
_diffrn_reflns_av_R_equivalents 0.0201
_diffrn_reflns_av_sigmaI/netI 0.0255
_diffrn_reflns_limit_h_max 15
_diffrn_reflns_limit_h_min -11
_diffrn_reflns_limit_k_max 10
_diffrn_reflns_limit_k_min -12
_diffrn_reflns_limit_l_max 18
_diffrn_reflns_limit_l_min -18
_diffrn_reflns_number 9520
_diffrn_reflns_theta_full 27.29
_diffrn_reflns_theta_max 27.29
_diffrn_reflns_theta_min 2.59
_diffrn_standards_decay_% 0
_exptl_absorpt_coefficient_mu 0.621
_exptl_absorpt_correction_T_max 1.0000
_exptl_absorpt_correction_T_min 0.8287
_exptl_absorpt_correction_type multi-scan
_exptl_absorpt_process_details '(SADABS; Bruker, 1998)'
_exptl_crystal_colour colourless
_exptl_crystal_density_diffrn 1.628
_exptl_crystal_density_method 'not measured'
_exptl_crystal_description block
_exptl_crystal_F_000 760
_exptl_crystal_size_max 0.39
_exptl_crystal_size_mid 0.26
_exptl_crystal_size_min 0.14
_refine_diff_density_max 0.393
_refine_diff_density_min -0.485
_refine_ls_extinction_coef 0.040(6)
_refine_ls_extinction_method none
_refine_ls_goodness_of_fit_ref 0.874
_refine_ls_hydrogen_treatment constr
_refine_ls_matrix_type full
_refine_ls_number_parameters 208
_refine_ls_number_reflns 3462
_refine_ls_number_restraints 0
_refine_ls_restrained_S_all 0.874
_refine_ls_R_factor_all 0.0773
_refine_ls_R_factor_gt 0.0492
_refine_ls_shift/su_max 0.000
_refine_ls_shift/su_mean 0.000
_refine_ls_structure_factor_coef Fsqd
_refine_ls_weighting_details 'calc w=1/[\s^2^(Fo^2^)+(0.2P)^2^] where P=(Fo^2^+2Fc^2^)/3'
_refine_ls_weighting_scheme calc
_refine_ls_wR_factor_gt 0.1902
_refine_ls_wR_factor_ref 0.2386
_reflns_number_gt 2307
_reflns_number_total 3462
_reflns_threshold_expression I>2\s(I)
_cod_data_source_file bt2353.cif
_cod_data_source_block I
_cod_depositor_comments
;
The following automatic conversions were performed:
'_symmetry_cell_setting' value 'Monoclinic' changed to 'monoclinic'
according to '/home/saulius/struct/CIF-dictionaries/cif_core.dic'
dictionary named 'cif_core.dic' version 2.4.1 from 2010-06-29.

Automatic conversion script
Id: cif_fix_enum 1527 2010-12-29 10:47:43Z saulius 

The following automatic conversions were performed:

'_symmetry_cell_setting' value 'Monoclinic' changed to 'monoclinic'
according to /home/saulius/struct/CIF-dictionaries/cif_core.dic
dictionary named 'cif_core.dic' version 2.4.1 from 2010-06-29.

Automatic conversion script
Id: cif_fix_values 1715 2011-07-08 13:25:40Z adriana 
;
_cod_original_sg_symbol_H-M 'P 21/c'
_cod_database_code 2213689
_cod_database_fobs_code 2213689

loop_
_symmetry_equiv_pos_as_xyz
'x, y, z'
'-x, y+1/2, -z+1/2'
'-x, -y, -z'
'x, -y-1/2, z-1/2'

loop_
_atom_site_type_symbol
_atom_site_label
_atom_site_fract_x
_atom_site_fract_y
_atom_site_fract_z
_atom_site_U_iso_or_equiv
_atom_site_adp_type
_atom_site_calc_flag
_atom_site_refinement_flags
_atom_site_occupancy
Cl Cl1 0.74290(10) 0.51164(14) -0.12803(7) 0.0906(4) Uani d . 1
Cl Cl2 0.92514(10) 0.44553(12) 0.25737(7) 0.0865(4) Uani d . 1
F F2 0.2694(2) 1.0356(3) 0.1389(3) 0.1178(11) Uani d . 1
F F1 0.6237(3) 1.2972(2) 0.18137(19) 0.0967(8) Uani d . 1
Cl Cl3 0.76294(8) 1.07123(10) 0.13581(7) 0.0759(4) Uani d . 1
O O1 0.83312(19) 0.7084(2) 0.10878(19) 0.0686(7) Uani d . 1
O O2 0.46593(18) 0.6550(2) 0.04196(19) 0.0684(7) Uani d . 1
N N1 0.6563(2) 0.5864(3) 0.05747(18) 0.0515(6) Uani d . 1
H H1A 0.6267 0.5060 0.0351 0.062 Uiso calc R 1
N N2 0.6191(2) 0.8124(2) 0.10223(17) 0.0488(6) Uani d . 1
H H2A 0.6960 0.8224 0.1162 0.059 Uiso calc R 1
C C1 0.8433(2) 0.4721(3) 0.0628(2) 0.0502(7) Uani d . 1
C C2 0.8377(3) 0.4269(3) -0.0279(3) 0.0609(8) Uani d . 1
C C3 0.9089(4) 0.3162(4) -0.0398(4) 0.0827(12) Uani d . 1
H H3A 0.9050 0.2874 -0.1012 0.099 Uiso calc R 1
C C4 0.9847(4) 0.2500(4) 0.0396(5) 0.0928(14) Uani d . 1
H H4A 1.0328 0.1763 0.0318 0.111 Uiso calc R 1
C C5 0.9909(3) 0.2902(4) 0.1303(4) 0.0799(11) Uani d . 1
H H5A 1.0426 0.2440 0.1836 0.096 Uiso calc R 1
C C6 0.9206(3) 0.3992(3) 0.1421(3) 0.0589(8) Uani d . 1
C C7 0.7774(2) 0.6002(3) 0.0787(2) 0.0476(6) Uani d . 1
C C8 0.5729(2) 0.6860(3) 0.0671(2) 0.0475(6) Uani d . 1
C C9 0.4372(3) 0.9227(4) 0.1192(2) 0.0605(8) Uani d . 1
H H9A 0.3939 0.8390 0.1060 0.073 Uiso calc R 1
C C10 0.3858(4) 1.0433(4) 0.1399(3) 0.0754(10) Uani d . 1
C C11 0.4471(4) 1.1691(4) 0.1618(3) 0.0798(11) Uani d . 1
H H11A 0.4107 1.2484 0.1770 0.096 Uiso calc R 1
C C12 0.5611(4) 1.1729(3) 0.1603(3) 0.0690(9) Uani d . 1
C C13 0.6186(3) 1.0571(3) 0.1376(2) 0.0532(7) Uani d . 1
C C14 0.5551(3) 0.9293(3) 0.11844(19) 0.0466(6) Uani d . 1

loop_
_atom_site_aniso_label
_atom_site_aniso_U_11
_atom_site_aniso_U_22
_atom_site_aniso_U_33
_atom_site_aniso_U_12
_atom_site_aniso_U_13
_atom_site_aniso_U_23
Cl1 0.0914(8) 0.1152(10) 0.0616(6) 0.0079(6) 0.0202(5) -0.0108(5)
Cl2 0.0892(8) 0.0866(7) 0.0716(6) -0.0075(5) 0.0102(5) 0.0057(5)
F2 0.0839(18) 0.107(2) 0.188(3) 0.0253(15) 0.079(2) 0.0004(19)
F1 0.130(2) 0.0489(11) 0.1098(18) -0.0114(12) 0.0373(15) -0.0197(12)
Cl3 0.0663(6) 0.0682(6) 0.0937(7) -0.0246(4) 0.0267(5) -0.0193(4)
O1 0.0412(11) 0.0557(13) 0.1073(19) -0.0123(9) 0.0222(11) -0.0245(12)
O2 0.0379(11) 0.0596(13) 0.1061(18) -0.0084(9) 0.0214(11) -0.0244(12)
N1 0.0386(12) 0.0436(12) 0.0706(16) -0.0066(9) 0.0156(11) -0.0155(11)
N2 0.0382(11) 0.0468(13) 0.0622(14) -0.0040(9) 0.0175(10) -0.0090(10)
C1 0.0392(14) 0.0438(14) 0.0686(19) -0.0052(11) 0.0189(13) -0.0071(13)
C2 0.0534(17) 0.0535(18) 0.080(2) -0.0052(13) 0.0272(16) -0.0121(15)
C3 0.078(3) 0.068(2) 0.119(3) -0.006(2) 0.056(3) -0.027(2)
C4 0.071(2) 0.055(2) 0.165(5) 0.0121(18) 0.057(3) -0.005(3)
C5 0.058(2) 0.057(2) 0.124(4) 0.0057(16) 0.028(2) 0.012(2)
C6 0.0446(15) 0.0485(17) 0.081(2) -0.0038(12) 0.0179(15) 0.0049(15)
C7 0.0372(13) 0.0470(15) 0.0580(16) -0.0053(10) 0.0150(11) -0.0083(12)
C8 0.0356(13) 0.0467(14) 0.0577(15) -0.0040(10) 0.0118(11) -0.0072(12)
C9 0.0570(18) 0.0577(18) 0.071(2) 0.0066(13) 0.0272(15) 0.0031(15)
C10 0.073(2) 0.077(2) 0.088(3) 0.0231(19) 0.042(2) 0.008(2)
C11 0.100(3) 0.058(2) 0.085(2) 0.024(2) 0.036(2) -0.0022(18)
C12 0.093(3) 0.0463(17) 0.065(2) 0.0044(16) 0.0221(18) -0.0032(14)
C13 0.0613(18) 0.0493(16) 0.0472(15) -0.0033(12) 0.0154(13) -0.0049(12)
C14 0.0512(15) 0.0461(14) 0.0422(13) 0.0006(11) 0.0150(11) -0.0004(11)

loop_
_atom_type_symbol
_atom_type_description
_atom_type_scat_dispersion_real
_atom_type_scat_dispersion_imag
_atom_type_scat_source
C C 0.0033 0.0016 'International Tables Vol C Tables 4.2.6.8 and 6.1.1.4'
H H 0.0000 0.0000 'International Tables Vol C Tables 4.2.6.8 and 6.1.1.4'
N N 0.0061 0.0033 'International Tables Vol C Tables 4.2.6.8 and 6.1.1.4'
O O 0.0106 0.0060 'International Tables Vol C Tables 4.2.6.8 and 6.1.1.4'
Cl Cl 0.1484 0.1585 'International Tables Vol C Tables 4.2.6.8 and 6.1.1.4'
F F 0.0171 0.0103 'International Tables Vol C Tables 4.2.6.8 and 6.1.1.4'

loop_
_geom_angle_atom_site_label_1
_geom_angle_atom_site_label_2
_geom_angle_atom_site_label_3
_geom_angle
C7 N1 C8 128.5(2)
C7 N1 H1A 115.8
C8 N1 H1A 115.8
C8 N2 C14 127.1(2)
C8 N2 H2A 116.5
C14 N2 H2A 116.5
C2 C1 C6 117.5(3)
C2 C1 C7 122.6(3)
C6 C1 C7 119.8(3)
C1 C2 C3 121.1(4)
C1 C2 Cl1 119.5(2)
C3 C2 Cl1 119.4(3)
C4 C3 C2 119.3(4)
C4 C3 H3A 120.4
C2 C3 H3A 120.4
C5 C4 C3 121.2(3)
C5 C4 H4A 119.4
C3 C4 H4A 119.4
C4 C5 C6 119.6(4)
C4 C5 H5A 120.2
C6 C5 H5A 120.2
C5 C6 C1 121.3(4)
C5 C6 Cl2 119.3(3)
C1 C6 Cl2 119.4(2)
O1 C7 N1 124.0(3)
O1 C7 C1 120.0(2)
N1 C7 C1 116.0(2)
O2 C8 N2 125.0(3)
O2 C8 N1 119.0(2)
N2 C8 N1 115.9(2)
C10 C9 C14 118.2(3)
C10 C9 H9A 120.9
C14 C9 H9A 120.9
F2 C10 C9 117.5(4)
F2 C10 C11 119.5(3)
C9 C10 C11 123.0(4)
C12 C11 C10 117.6(3)
C12 C11 H11A 121.2
C10 C11 H11A 121.2
C11 C12 F1 118.6(3)
C11 C12 C13 123.0(3)
F1 C12 C13 118.4(3)
C12 C13 C14 118.1(3)
C12 C13 Cl3 120.1(3)
C14 C13 Cl3 121.8(2)
C9 C14 C13 120.0(3)
C9 C14 N2 123.5(3)
C13 C14 N2 116.4(3)

loop_
_geom_bond_atom_site_label_1
_geom_bond_atom_site_label_2
_geom_bond_distance
Cl1 C2 1.726(4)
Cl2 C6 1.737(4)
F2 C10 1.359(4)
F1 C12 1.373(4)
Cl3 C13 1.704(3)
O1 C7 1.222(3)
O2 C8 1.219(3)
N1 C7 1.354(3)
N1 C8 1.401(4)
N1 H1A 0.8600
N2 C8 1.351(4)
N2 C14 1.405(4)
N2 H2A 0.8600
C1 C2 1.384(5)
C1 C6 1.403(4)
C1 C7 1.502(4)
C2 C3 1.390(5)
C3 C4 1.368(7)
C3 H3A 0.9300
C4 C5 1.366(7)
C4 H4A 0.9300
C5 C6 1.371(5)
C5 H5A 0.9300
C9 C10 1.377(5)
C9 C14 1.385(5)
C9 H9A 0.9300
C10 C11 1.378(6)
C11 C12 1.343(6)
C11 H11A 0.9300
C12 C13 1.389(5)
C13 C14 1.404(4)

loop_
_geom_hbond_atom_site_label_D
_geom_hbond_atom_site_label_H
_geom_hbond_atom_site_label_A
_geom_hbond_site_symmetry_A
_geom_hbond_distance_DH
_geom_hbond_distance_HA
_geom_hbond_distance_DA
_geom_hbond_angle_DHA
N2 H2A Cl3 . 0.86 2.48 2.934(2) 113.5
N2 H2A O1 . 0.86 1.97 2.666(3) 137.2
N1 H1A O2 3_665 0.86 2.00 2.846(3) 166.9

loop_
_geom_torsion_atom_site_label_1
_geom_torsion_atom_site_label_2
_geom_torsion_atom_site_label_3
_geom_torsion_atom_site_label_4
_geom_torsion
C6 C1 C2 C3 -2.0(5)
C7 C1 C2 C3 173.7(3)
C6 C1 C2 Cl1 179.3(2)
C7 C1 C2 Cl1 -5.0(4)
C1 C2 C3 C4 0.7(5)
Cl1 C2 C3 C4 179.4(3)
C2 C3 C4 C5 0.5(6)
C3 C4 C5 C6 -0.3(6)
C4 C5 C6 C1 -1.0(5)
C4 C5 C6 Cl2 177.7(3)
C2 C1 C6 C5 2.2(4)
C7 C1 C6 C5 -173.7(3)
C2 C1 C6 Cl2 -176.6(2)
C7 C1 C6 Cl2 7.5(4)
C8 N1 C7 O1 -1.9(5)
C8 N1 C7 C1 178.4(3)
C2 C1 C7 O1 -105.4(4)
C6 C1 C7 O1 70.3(4)
C2 C1 C7 N1 74.4(4)
C6 C1 C7 N1 -110.0(3)
C14 N2 C8 O2 1.6(5)
C14 N2 C8 N1 179.8(3)
C7 N1 C8 O2 178.3(3)
C7 N1 C8 N2 0.0(4)
C14 C9 C10 F2 179.0(3)
C14 C9 C10 C11 -1.3(6)
F2 C10 C11 C12 -178.8(3)
C9 C10 C11 C12 1.5(6)
C10 C11 C12 F1 179.7(4)
C10 C11 C12 C13 0.2(6)
C11 C12 C13 C14 -2.1(5)
F1 C12 C13 C14 178.5(3)
C11 C12 C13 Cl3 179.2(3)
F1 C12 C13 Cl3 -0.3(4)
C10 C9 C14 C13 -0.6(5)
C10 C9 C14 N2 177.3(3)
C12 C13 C14 C9 2.3(4)
Cl3 C13 C14 C9 -179.0(2)
C12 C13 C14 N2 -175.8(3)
Cl3 C13 C14 N2 2.9(4)
C8 N2 C14 C9 14.0(5)
C8 N2 C14 C13 -168.1(3)

loop_
_cod_related_entry_id
_cod_related_entry_database
_cod_related_entry_code
1 ChemSpider 21124504
